data_7247643
loop_
_publ_author_name
'Wu, Qiong'
'Chai, Yingying'
'Huang, Ridong'
'Chen, Hai'
'He, Yang'

_publ_section_title
;
 A linear CH+--NO3&#x2212; base pair motif promoted by AgNO3 mediated
 proton transfer between guanosine and cytidine
;
_journal_issue 47
_journal_name_full CrystEngComm
_journal_page_first 6549
_journal_page_last 6555
_journal_paper_doi 10.1039/D3CE00916E
_journal_volume 25
_journal_year 2023
_chemical_absolute_configuration ad
_chemical_formula_moiety 'C9 H14 N3 O5, N O3'
_chemical_formula_sum 'C9 H14 N4 O8'
_chemical_formula_weight 306.24
_chemical_name_systematic 'N3-protonated Cytidine nitrate'
_space_group_crystal_system monoclinic
_space_group_IT_number 4
_space_group_name_Hall 'P 2yb'
_space_group_name_H-M_alt 'P 1 21 1'
_atom_sites_solution_hydrogens mixed
_atom_sites_solution_primary dual
_audit_creation_date 2021-03-02
_audit_creation_method
;
Olex2 1.3
(compiled 2020.11.12 svn.r5f609507 for OlexSys, GUI svn.r6272)
;
_audit_update_record
;
2022-02-07 deposited with the CCDC.	2023-11-01 downloaded from the CCDC.
;
_cell_angle_alpha 90
_cell_angle_beta 108.44(3)
_cell_angle_gamma 90
_cell_formula_units_Z 2
_cell_length_a 7.7120(15)
_cell_length_b 7.4810(15)
_cell_length_c 11.062(2)
_cell_measurement_reflns_used 1531
_cell_measurement_temperature 100
_cell_measurement_theta_max 27.85
_cell_measurement_theta_min 1.941
_cell_volume 605.4(2)
_computing_molecular_graphics 'Olex2 1.3 (Dolomanov et al., 2009)'
_computing_publication_material 'Olex2 1.3 (Dolomanov et al., 2009)'
_computing_structure_refinement 'XL  (Sheldrick, 2008)'
_computing_structure_solution 'SHELXT 2018/2 (Sheldrick, 2018)'
_diffrn_ambient_temperature 100
_diffrn_measured_fraction_theta_full 0.991
_diffrn_measured_fraction_theta_max 0.992
_diffrn_measurement_device_type 'Bruker P4'
_diffrn_measurement_method '\w scans'
_diffrn_radiation_monochromator graphite
_diffrn_radiation_type MoK\a
_diffrn_radiation_wavelength 0.71073
_diffrn_reflns_av_R_equivalents 0.051
_diffrn_reflns_av_unetI/netI 0.0204
_diffrn_reflns_Laue_measured_fraction_full 0.991
_diffrn_reflns_Laue_measured_fraction_max 0.992
_diffrn_reflns_number 1531
_diffrn_reflns_point_group_measured_fraction_full 0.537
_diffrn_reflns_point_group_measured_fraction_max 0.534
_diffrn_reflns_theta_full 25.242
_diffrn_reflns_theta_max 27.840
_diffrn_reflns_theta_min 1.941
_exptl_absorpt_coefficient_mu 0.149
_exptl_crystal_colour 'dull dark black'
_exptl_crystal_colour_lustre dull
_exptl_crystal_colour_modifier dark
_exptl_crystal_colour_primary black
_exptl_crystal_density_diffrn 1.680
_exptl_crystal_description plate
_exptl_crystal_F_000 320
_exptl_crystal_size_max 0.1
_exptl_crystal_size_mid 0.03
_exptl_crystal_size_min 0.02
_refine_diff_density_max 0.222
_refine_diff_density_min -0.255
_refine_diff_density_rms 0.053
_refine_ls_abs_structure_details
;
No quotients, so Flack parameter determined by classical intensity fit
;
_refine_ls_abs_structure_Flack 0.0(10)
_refine_ls_extinction_method none
_refine_ls_goodness_of_fit_ref 1.075
_refine_ls_hydrogen_treatment mixed
_refine_ls_matrix_type full
_refine_ls_number_parameters 202
_refine_ls_number_reflns 1531
_refine_ls_number_restraints 1
_refine_ls_restrained_S_all 1.074
_refine_ls_R_factor_all 0.0314
_refine_ls_R_factor_gt 0.0311
_refine_ls_shift/su_max 0.000
_refine_ls_shift/su_mean 0.000
_refine_ls_structure_factor_coef Fsqd
_refine_ls_weighting_details 'w=1/[\s^2^(Fo^2^)+(0.0587P)^2^+0.1602P] where P=(Fo^2^+2Fc^2^)/3'
_refine_ls_weighting_scheme calc
_refine_ls_wR_factor_gt 0.0838
_refine_ls_wR_factor_ref 0.0843
_reflns_Friedel_coverage 0.000
_reflns_Friedel_fraction_full 0.000
_reflns_Friedel_fraction_max 0.000
_reflns_number_gt 1510
_reflns_number_total 1531
_reflns_threshold_expression 'I > 2\s(I)'
_cod_data_source_file d3ce00916e2.cif
_cod_data_source_block output
_cod_depositor_comments 'Adding full bibliography for 7247643--7247644.cif.'
_cod_database_code 7247643
_shelx_shelxl_version_number 2018/3
_shelx_space_group_comment
;
The symmetry employed for this shelxl refinement is uniquely defined
by the following loop, which should always be used as a source of
symmetry information in preference to the above space-group names.
They are only intended as comments.
;
_shelx_estimated_absorpt_t_max 0.997
_shelx_estimated_absorpt_t_min 0.985
_olex2_refinement_description
;
1. Fixed Uiso
 At 1.2 times of:
  All C(H) groups, All C(H,H) groups
 At 1.5 times of:
  All N(H) groups, All O(H) groups
2.a Ternary CH refined with riding coordinates:
 C7(H7), C6(H6), C8(H8), C5(H5)
2.b Secondary CH2 refined with riding coordinates:
 C9(H9A,H9B)
2.c Aromatic/amide H refined with riding coordinates:
 C4(H4), C3(H3)
2.d Idealised tetrahedral OH refined as rotating group:
 O14(H14), O17(H17), O16(H16), N10(H10A)
;
_olex2_submission_special_instructions 'No special instructions were received'

loop_
_space_group_symop_operation_xyz
'x, y, z'
'-x, y+1/2, -z'

loop_
_atom_site_label
_atom_site_type_symbol
_atom_site_fract_x
_atom_site_fract_y
_atom_site_fract_z
_atom_site_U_iso_or_equiv
_atom_site_adp_type
_atom_site_occupancy
_atom_site_site_symmetry_order
_atom_site_calc_flag
_atom_site_refinement_flags_posn
_atom_site_refinement_flags_adp
_atom_site_refinement_flags_occupancy
_atom_site_disorder_assembly
_atom_site_disorder_group
O15 O -0.53624(18) -0.30605(19) -0.79162(12) 0.0138(3) Uani 1 1 d . . . . .
O13 O -0.6891(2) -0.7367(2) -0.62528(13) 0.0169(3) Uani 1 1 d . . . . .
O14 O -0.6796(2) -0.6377(2) -0.94928(13) 0.0168(3) Uani 1 1 d . . . . .
H14 H -0.744373 -0.641277 -1.026228 0.025 Uiso 1 1 calc R U . . .
O19 O -0.83654(19) -0.8650(2) -0.38660(12) 0.0169(3) Uani 1 1 d . . . . .
O17 O -0.74968(19) 0.0133(2) -0.83342(13) 0.0170(3) Uani 1 1 d . . . . .
H17 H -0.707904 0.111158 -0.799211 0.025 Uiso 1 1 calc R U . . .
O16 O -0.89528(18) -0.3671(2) -1.08456(11) 0.0156(3) Uani 1 1 d . . . . .
H16 H -1.003973 -0.402466 -1.103349 0.023 Uiso 1 1 calc R U . . .
O20 O -0.8611(2) -0.7239(2) -0.22026(14) 0.0183(3) Uani 1 1 d . . . . .
O21 O -0.8752(2) -1.0137(2) -0.22947(15) 0.0232(3) Uani 1 1 d . . . . .
N11 N -0.7505(2) -0.5532(2) -0.47913(16) 0.0152(3) Uani 1 1 d . . . . .
N18 N -0.8567(2) -0.8680(3) -0.27784(15) 0.0147(3) Uani 1 1 d . . . . .
N12 N -0.6744(2) -0.4344(2) -0.65089(15) 0.0136(3) Uani 1 1 d . . . . .
N10 N -0.8207(3) -0.3759(3) -0.33088(16) 0.0197(4) Uani 1 1 d . . . . .
H10A H -0.835300 -0.478698 -0.305193 0.030 Uiso 1 1 calc R U . . .
C7 C -0.8213(2) -0.3461(3) -0.95053(16) 0.0123(3) Uani 1 1 d . . . . .
H7 H -0.909502 -0.281880 -0.916306 0.015 Uiso 1 1 calc R U . . .
C2 C -0.7035(3) -0.5851(3) -0.58841(18) 0.0143(4) Uani 1 1 d . . . . .
C6 C -0.7634(2) -0.5238(3) -0.88086(16) 0.0135(4) Uani 1 1 d . . . . .
H6 H -0.865691 -0.583778 -0.859243 0.016 Uiso 1 1 calc R U . . .
C8 C -0.6404(2) -0.2446(3) -0.91807(17) 0.0128(3) Uani 1 1 d . . . . .
H8 H -0.575186 -0.281801 -0.979061 0.015 Uiso 1 1 calc R U . . .
C5 C -0.6087(3) -0.4661(3) -0.76260(17) 0.0132(3) Uani 1 1 d . . . . .
H5 H -0.511395 -0.559919 -0.740478 0.016 Uiso 1 1 calc R U . . .
C9 C -0.6484(3) -0.0431(3) -0.91617(19) 0.0167(4) Uani 1 1 d . . . . .
H9A H -0.522967 0.006413 -0.885306 0.020 Uiso 1 1 calc R U . . .
H9B H -0.708496 0.002426 -1.003470 0.020 Uiso 1 1 calc R U . . .
C4 C -0.7540(3) -0.2375(3) -0.50755(18) 0.0159(4) Uani 1 1 d . . . . .
H4 H -0.774613 -0.119838 -0.482727 0.019 Uiso 1 1 calc R U . . .
C1 C -0.7766(2) -0.3885(3) -0.43613(18) 0.0161(4) Uani 1 1 d . . . . .
C3 C -0.7023(3) -0.2662(3) -0.61198(18) 0.0150(4) Uani 1 1 d . . . . .
H3 H -0.684795 -0.166284 -0.659867 0.018 Uiso 1 1 calc R U . . .
H10B H -0.841(5) -0.259(7) -0.298(4) 0.046(10) Uiso 1 1 d . . . . .
H11 H -0.772(4) -0.648(5) -0.445(3) 0.018(7) Uiso 1 1 d . . . . .

loop_
_atom_site_aniso_label
_atom_site_aniso_U_11
_atom_site_aniso_U_22
_atom_site_aniso_U_33
_atom_site_aniso_U_23
_atom_site_aniso_U_13
_atom_site_aniso_U_12
O15 0.0154(6) 0.0110(6) 0.0149(6) 0.0023(5) 0.0046(5) -0.0023(5)
O13 0.0265(7) 0.0116(7) 0.0145(6) 0.0009(5) 0.0092(6) 0.0001(6)
O14 0.0239(7) 0.0120(6) 0.0152(6) -0.0017(5) 0.0075(5) 0.0044(6)
O19 0.0252(6) 0.0164(7) 0.0113(6) -0.0015(5) 0.0088(5) -0.0010(6)
O17 0.0237(7) 0.0107(6) 0.0169(6) -0.0017(5) 0.0070(5) -0.0005(5)
O16 0.0194(6) 0.0156(7) 0.0118(6) -0.0005(5) 0.0048(5) -0.0022(6)
O20 0.0241(7) 0.0158(7) 0.0167(6) -0.0032(6) 0.0091(6) 0.0011(6)
O21 0.0362(9) 0.0166(8) 0.0203(7) 0.0027(6) 0.0140(6) -0.0014(7)
N11 0.0222(8) 0.0121(8) 0.0125(7) 0.0027(6) 0.0073(6) -0.0011(6)
N18 0.0152(7) 0.0162(8) 0.0129(7) 0.0003(6) 0.0047(5) -0.0003(7)
N12 0.0178(7) 0.0121(8) 0.0118(7) 0.0006(6) 0.0062(5) -0.0004(6)
N10 0.0286(8) 0.0187(9) 0.0146(7) -0.0001(7) 0.0107(6) 0.0013(7)
C7 0.0160(7) 0.0109(8) 0.0118(7) -0.0001(6) 0.0070(6) 0.0003(6)
C2 0.0164(8) 0.0142(9) 0.0122(8) 0.0015(7) 0.0044(6) -0.0002(7)
C6 0.0171(8) 0.0114(8) 0.0131(8) 0.0007(7) 0.0063(6) -0.0009(7)
C8 0.0165(8) 0.0108(8) 0.0126(8) 0.0020(6) 0.0067(6) 0.0008(7)
C5 0.0169(8) 0.0112(8) 0.0130(7) 0.0011(6) 0.0069(6) 0.0000(7)
C9 0.0225(9) 0.0125(9) 0.0171(8) 0.0021(7) 0.0092(7) -0.0018(7)
C4 0.0203(9) 0.0124(9) 0.0148(8) -0.0018(7) 0.0052(7) 0.0004(7)
C1 0.0165(8) 0.0173(10) 0.0139(8) -0.0015(7) 0.0040(6) -0.0002(7)
C3 0.0171(8) 0.0123(9) 0.0151(8) -0.0004(7) 0.0045(7) -0.0018(7)

loop_
_atom_type_symbol
_atom_type_description
_atom_type_scat_dispersion_real
_atom_type_scat_dispersion_imag
_atom_type_scat_source
C C 0.0033 0.0016 'International Tables Vol C Tables 4.2.6.8 and 6.1.1.4'
H H 0.0000 0.0000 'International Tables Vol C Tables 4.2.6.8 and 6.1.1.4'
N N 0.0061 0.0033 'International Tables Vol C Tables 4.2.6.8 and 6.1.1.4'
O O 0.0106 0.0060 'International Tables Vol C Tables 4.2.6.8 and 6.1.1.4'

loop_
_geom_angle_atom_site_label_1
_geom_angle_atom_site_label_2
_geom_angle_atom_site_label_3
_geom_angle
_geom_angle_site_symmetry_1
_geom_angle_site_symmetry_3
_geom_angle_publ_flag
C5 O15 C8 110.67(14) . . ?
C6 O14 H14 109.5 . . ?
C9 O17 H17 109.5 . . ?
C7 O16 H16 109.5 . . ?
C2 N11 H11 113(2) . . ?
C1 N11 C2 124.70(17) . . ?
C1 N11 H11 122(2) . . ?
O20 N18 O19 119.94(17) . . ?
O21 N18 O19 119.46(17) . . ?
O21 N18 O20 120.59(14) . . ?
C2 N12 C5 115.89(16) . . ?
C3 N12 C2 121.89(16) . . ?
C3 N12 C5 122.22(16) . . ?
H10A N10 H10B 129.8 . . ?
C1 N10 H10A 109.5 . . ?
C1 N10 H10B 121(2) . . ?
O16 C7 H7 110.6 . . ?
O16 C7 C6 112.77(15) . . ?
O16 C7 C8 109.62(14) . . ?
C6 C7 H7 110.6 . . ?
C8 C7 H7 110.6 . . ?
C8 C7 C6 102.37(14) . . ?
O13 C2 N11 121.77(18) . . ?
O13 C2 N12 123.08(17) . . ?
N12 C2 N11 115.15(17) . . ?
O14 C6 C7 111.19(14) . . ?
O14 C6 H6 112.6 . . ?
O14 C6 C5 105.18(15) . . ?
C7 C6 H6 112.6 . . ?
C5 C6 C7 102.12(15) . . ?
C5 C6 H6 112.6 . . ?
O15 C8 C7 104.75(14) . . ?
O15 C8 H8 108.6 . . ?
O15 C8 C9 108.43(17) . . ?
C7 C8 H8 108.6 . . ?
C9 C8 C7 117.48(17) . . ?
C9 C8 H8 108.6 . . ?
O15 C5 N12 108.56(15) . . ?
O15 C5 C6 107.79(14) . . ?
O15 C5 H5 109.5 . . ?
N12 C5 C6 112.04(15) . . ?
N12 C5 H5 109.5 . . ?
C6 C5 H5 109.5 . . ?
O17 C9 C8 109.51(16) . . ?
O17 C9 H9A 109.8 . . ?
O17 C9 H9B 109.8 . . ?
C8 C9 H9A 109.8 . . ?
C8 C9 H9B 109.8 . . ?
H9A C9 H9B 108.2 . . ?
C1 C4 H4 121.0 . . ?
C3 C4 H4 121.0 . . ?
C3 C4 C1 118.00(19) . . ?
N11 C1 C4 117.97(17) . . ?
N10 C1 N11 118.92(19) . . ?
N10 C1 C4 123.11(19) . . ?
N12 C3 H3 118.9 . . ?
C4 C3 N12 122.16(19) . . ?
C4 C3 H3 118.9 . . ?

loop_
_geom_bond_atom_site_label_1
_geom_bond_atom_site_label_2
_geom_bond_distance
_geom_bond_site_symmetry_2
_geom_bond_publ_flag
O15 C8 1.450(2) . ?
O15 C5 1.401(2) . ?
O13 C2 1.222(3) . ?
O14 H14 0.8400 . ?
O14 C6 1.423(2) . ?
O19 N18 1.261(2) . ?
O17 H17 0.8400 . ?
O17 C9 1.442(2) . ?
O16 H16 0.8400 . ?
O16 C7 1.419(2) . ?
O20 N18 1.258(2) . ?
O21 N18 1.242(2) . ?
N11 C2 1.388(2) . ?
N11 C1 1.358(3) . ?
N11 H11 0.84(3) . ?
N12 C2 1.377(2) . ?
N12 C5 1.495(2) . ?
N12 C3 1.369(3) . ?
N10 H10A 0.8400 . ?
N10 C1 1.316(2) . ?
N10 H10B 0.98(5) . ?
C7 H7 1.0000 . ?
C7 C6 1.530(3) . ?
C7 C8 1.529(3) . ?
C6 H6 1.0000 . ?
C6 C5 1.528(3) . ?
C8 H8 1.0000 . ?
C8 C9 1.509(3) . ?
C5 H5 1.0000 . ?
C9 H9A 0.9900 . ?
C9 H9B 0.9900 . ?
C4 H4 0.9500 . ?
C4 C1 1.421(3) . ?
C4 C3 1.353(3) . ?
C3 H3 0.9500 . ?

loop_
_geom_torsion_atom_site_label_1
_geom_torsion_atom_site_label_2
_geom_torsion_atom_site_label_3
_geom_torsion_atom_site_label_4
_geom_torsion
_geom_torsion_site_symmetry_1
_geom_torsion_site_symmetry_2
_geom_torsion_site_symmetry_3
_geom_torsion_site_symmetry_4
_geom_torsion_publ_flag
O15 C8 C9 O17 -64.9(2) . . . . ?
O14 C6 C5 O15 91.79(17) . . . . ?
O14 C6 C5 N12 -148.82(15) . . . . ?
O16 C7 C6 O14 39.7(2) . . . . ?
O16 C7 C6 C5 151.43(14) . . . . ?
O16 C7 C8 O15 -152.02(14) . . . . ?
O16 C7 C8 C9 87.6(2) . . . . ?
C7 C6 C5 O15 -24.40(18) . . . . ?
C7 C6 C5 N12 94.99(17) . . . . ?
C7 C8 C9 O17 53.5(2) . . . . ?
C2 N11 C1 N10 -179.90(18) . . . . ?
C2 N11 C1 C4 -0.1(3) . . . . ?
C2 N12 C5 O15 -163.01(15) . . . . ?
C2 N12 C5 C6 78.1(2) . . . . ?
C2 N12 C3 C4 2.3(3) . . . . ?
C6 C7 C8 O15 -32.10(17) . . . . ?
C6 C7 C8 C9 -152.45(17) . . . . ?
C8 O15 C5 N12 -117.21(16) . . . . ?
C8 O15 C5 C6 4.36(19) . . . . ?
C8 C7 C6 O14 -78.02(17) . . . . ?
C8 C7 C6 C5 33.72(16) . . . . ?
C5 O15 C8 C7 17.76(18) . . . . ?
C5 O15 C8 C9 143.96(16) . . . . ?
C5 N12 C2 O13 -4.8(3) . . . . ?
C5 N12 C2 N11 175.15(16) . . . . ?
C5 N12 C3 C4 -177.01(16) . . . . ?
C1 N11 C2 O13 -176.95(19) . . . . ?
C1 N11 C2 N12 3.1(3) . . . . ?
C1 C4 C3 N12 1.0(3) . . . . ?
C3 N12 C2 O13 175.92(19) . . . . ?
C3 N12 C2 N11 -4.2(3) . . . . ?
C3 N12 C5 O15 16.3(2) . . . . ?
C3 N12 C5 C6 -102.6(2) . . . . ?
C3 C4 C1 N11 -2.0(3) . . . . ?
C3 C4 C1 N10 177.76(18) . . . . ?
